data_4117326
loop_
_publ_author_name
'Jun He'
'Matthias Zeller'
'Allen D. Hunter'
'Zhengtao Xu'

_publ_section_title
;
 White Light Emission and Second Harmonic Generation from Secondary Group
 Participation (SGP) in a Coordination Network
;
_journal_name_full 'Journal of the American Chemical Society'
_journal_page_first 1553
_journal_page_last 1559
_journal_paper_doi 10.1021/ja2073559
_journal_volume 134
_journal_year 2012
_chemical_absolute_configuration ad
_chemical_formula_sum 'C14 H16 O6 Pb S2'
_chemical_formula_weight 551.58
_chemical_name_systematic
; 
 ? 
;
_space_group_IT_number 4
_symmetry_cell_setting monoclinic
_symmetry_space_group_name_Hall 'P 2yb'
_symmetry_space_group_name_H-M 'P 1 21 1'
_atom_sites_solution_hydrogens geom
_atom_sites_solution_primary direct
_atom_sites_solution_secondary difmap
_audit_creation_method SHELXL-97
_cell_angle_alpha 90.00
_cell_angle_beta 101.619(2)
_cell_angle_gamma 90.00
_cell_formula_units_Z 4
_cell_length_a 9.4828(11)
_cell_length_b 16.6237(19)
_cell_length_c 10.3520(12)
_cell_measurement_reflns_used 4616
_cell_measurement_temperature 100(2)
_cell_measurement_theta_max 31.50
_cell_measurement_theta_min 2.35
_cell_volume 1598.4(3)
_computing_cell_refinement 'Apex2 v2009.7-0'
_computing_data_collection 'Apex2 v2009.7-0 (Bruker, 2009)'
_computing_data_reduction 'Apex2 v2009.7-0'
_computing_molecular_graphics 'SHELXTL 6.14'
_computing_publication_material 'SHELXTL 6.14'
_computing_structure_refinement 'SHELXTL 6.14'
_computing_structure_solution 'SHELXTL 6.14 (Bruker, 2000-2003; Sheldrick, 2008)'
_diffrn_ambient_temperature 100(2)
_diffrn_measured_fraction_theta_full 0.994
_diffrn_measured_fraction_theta_max 0.916
_diffrn_measurement_device_type 'Bruker AXS SMART APEX CCD diffractometer'
_diffrn_measurement_method '\w scans'
_diffrn_radiation_monochromator graphite
_diffrn_radiation_source 'fine-focus sealed tube'
_diffrn_radiation_type MoK\a
_diffrn_radiation_wavelength 0.71073
_diffrn_reflns_av_R_equivalents 0.0261
_diffrn_reflns_av_sigmaI/netI 0.0745
_diffrn_reflns_limit_h_max 10
_diffrn_reflns_limit_h_min -14
_diffrn_reflns_limit_k_max 24
_diffrn_reflns_limit_k_min -23
_diffrn_reflns_limit_l_max 15
_diffrn_reflns_limit_l_min -15
_diffrn_reflns_number 15146
_diffrn_reflns_theta_full 28.00
_diffrn_reflns_theta_max 32.09
_diffrn_reflns_theta_min 2.01
_diffrn_standards_number 0
_exptl_absorpt_coefficient_mu 10.843
_exptl_absorpt_correction_T_max 0.7464
_exptl_absorpt_correction_T_min 0.4735
_exptl_absorpt_correction_type multi-scan
_exptl_absorpt_process_details 'Apex2  v2009.7-0 (Bruker, 2009)'
_exptl_crystal_colour colourless
_exptl_crystal_density_diffrn 2.292
_exptl_crystal_description shard
_exptl_crystal_F_000 1048
_exptl_crystal_size_max 0.25
_exptl_crystal_size_mid 0.15
_exptl_crystal_size_min 0.05
_refine_diff_density_max 2.685
_refine_diff_density_min -1.864
_refine_diff_density_rms 0.205
_refine_ls_abs_structure_details 'Flack H D (1983), Acta Cryst. A39, 876-881, 4032 Friedel pairs'
_refine_ls_abs_structure_Flack 0.010(5)
_refine_ls_extinction_method none
_refine_ls_goodness_of_fit_ref 0.874
_refine_ls_hydrogen_treatment constr
_refine_ls_matrix_type full
_refine_ls_number_parameters 424
_refine_ls_number_reflns 9307
_refine_ls_number_restraints 1
_refine_ls_restrained_S_all 0.874
_refine_ls_R_factor_all 0.0383
_refine_ls_R_factor_gt 0.0322
_refine_ls_shift/su_max 0.002
_refine_ls_shift/su_mean 0.000
_refine_ls_structure_factor_coef Fsqd
_refine_ls_weighting_details 'calc w=1/[\s^2^(Fo^2^)+(0.0000P)^2^+0.0000P] where P=(Fo^2^+2Fc^2^)/3'
_refine_ls_weighting_scheme calc
_refine_ls_wR_factor_gt 0.0512
_refine_ls_wR_factor_ref 0.0545
_reflns_number_gt 8401
_reflns_number_total 9307
_reflns_threshold_expression I>2\s(I)
_cod_data_source_file ja2073559_si_002_2.cif
_cod_data_source_block 2
_cod_database_code 4117326

loop_
_symmetry_equiv_pos_as_xyz
'x, y, z'
'-x, y+1/2, -z'

loop_
_atom_site_label
_atom_site_type_symbol
_atom_site_fract_x
_atom_site_fract_y
_atom_site_fract_z
_atom_site_U_iso_or_equiv
_atom_site_adp_type
_atom_site_occupancy
_atom_site_symmetry_multiplicity
_atom_site_calc_flag
_atom_site_refinement_flags
C1 C 0.1658(7) -0.1061(4) 0.3648(5) 0.0128(13) Uani 1 1 d .
C2 C 0.2119(7) -0.1847(3) 0.4311(5) 0.0112(12) Uani 1 1 d .
C3 C 0.1058(7) -0.2410(4) 0.4425(5) 0.0124(12) Uani 1 1 d .
H3 H 0.0080 -0.2292 0.4055 0.015 Uiso 1 1 calc R
C4 C 0.1399(7) -0.3135(3) 0.5065(5) 0.0117(12) Uani 1 1 d .
C5 C 0.2850(7) -0.3305(3) 0.5598(5) 0.0131(13) Uani 1 1 d .
C6 C 0.3902(7) -0.2762(3) 0.5457(5) 0.0125(12) Uani 1 1 d .
H6 H 0.4880 -0.2894 0.5802 0.015 Uiso 1 1 calc R
C7 C 0.3577(8) -0.2019(4) 0.4820(6) 0.0149(13) Uani 1 1 d .
C8 C 0.3307(7) -0.4063(4) 0.6367(6) 0.0155(13) Uani 1 1 d .
C9 C -0.1525(6) -0.3560(3) 0.4117(5) 0.0157(12) Uani 1 1 d .
H9A H -0.1759 -0.2996 0.4300 0.019 Uiso 1 1 calc R
H9B H -0.1412 -0.3600 0.3189 0.019 Uiso 1 1 calc R
C10 C -0.2702(7) -0.4126(4) 0.4370(6) 0.0210(13) Uani 1 1 d .
H10 H -0.2389 -0.4695 0.4292 0.025 Uiso 1 1 calc R
C11 C -0.4092(7) -0.3978(4) 0.3387(6) 0.0290(15) Uani 1 1 d .
H11A H -0.4853 -0.4321 0.3604 0.044 Uiso 1 1 calc R
H11B H -0.3954 -0.4107 0.2497 0.044 Uiso 1 1 calc R
H11C H -0.4369 -0.3412 0.3423 0.044 Uiso 1 1 calc R
C12 C 0.6534(6) -0.1826(3) 0.5536(6) 0.0172(12) Uani 1 1 d .
H12A H 0.6514 -0.1888 0.6484 0.021 Uiso 1 1 calc R
H12B H 0.6578 -0.2368 0.5152 0.021 Uiso 1 1 calc R
C13 C 0.7840(7) -0.1341(4) 0.5380(6) 0.0189(13) Uani 1 1 d .
H13 H 0.8718 -0.1671 0.5719 0.023 Uiso 1 1 calc R
C14 C 0.7983(7) -0.0555(3) 0.6137(6) 0.0247(14) Uani 1 1 d .
H14A H 0.8818 -0.0257 0.5966 0.037 Uiso 1 1 calc R
H14B H 0.8113 -0.0667 0.7083 0.037 Uiso 1 1 calc R
H14C H 0.7110 -0.0233 0.5852 0.037 Uiso 1 1 calc R
C15 C 0.3786(7) 0.0990(4) 0.0858(5) 0.0130(12) Uani 1 1 d .
C16 C 0.3044(7) 0.1782(3) 0.0466(5) 0.0112(12) Uani 1 1 d .
C17 C 0.3830(7) 0.2483(3) 0.0830(5) 0.0124(12) Uani 1 1 d .
H17 H 0.4796 0.2442 0.1303 0.015 Uiso 1 1 calc R
C18 C 0.3238(7) 0.3241(3) 0.0520(5) 0.0116(12) Uani 1 1 d .
C19 C 0.1803(7) 0.3287(3) -0.0157(5) 0.0111(12) Uani 1 1 d .
C20 C 0.1014(7) 0.2579(3) -0.0491(5) 0.0129(12) Uani 1 1 d .
H20 H 0.0031 0.2617 -0.0920 0.015 Uiso 1 1 calc R
C21 C 0.1627(7) 0.1825(3) -0.0215(5) 0.0126(12) Uani 1 1 d .
C22 C 0.1073(8) 0.4066(4) -0.0624(6) 0.0146(14) Uani 1 1 d .
C23 C 0.5925(7) 0.3835(4) 0.1926(6) 0.0222(15) Uani 1 1 d .
H23A H 0.6366 0.4301 0.2453 0.027 Uiso 1 1 calc R
H23B H 0.5757 0.3415 0.2555 0.027 Uiso 1 1 calc R
C24 C 0.7004(7) 0.3514(4) 0.1171(5) 0.0204(14) Uani 1 1 d .
H24 H 0.6721 0.2955 0.0868 0.025 Uiso 1 1 calc R
C25 C 0.8488(7) 0.3493(4) 0.2046(6) 0.0340(17) Uani 1 1 d .
H25A H 0.9166 0.3242 0.1569 0.051 Uiso 1 1 calc R
H25B H 0.8456 0.3181 0.2843 0.051 Uiso 1 1 calc R
H25C H 0.8803 0.4043 0.2293 0.051 Uiso 1 1 calc R
C26 C -0.1034(7) 0.1240(4) -0.1590(6) 0.0192(14) Uani 1 1 d .
H26A H -0.0910 0.1754 -0.2037 0.023 Uiso 1 1 calc R
H26B H -0.1404 0.0842 -0.2288 0.023 Uiso 1 1 calc R
C27 C -0.2203(8) 0.1367(4) -0.0772(6) 0.0245(15) Uani 1 1 d .
H27 H -0.2775 0.0860 -0.0790 0.029 Uiso 1 1 calc R
C28 C -0.3199(8) 0.2038(4) -0.1375(6) 0.0335(17) Uani 1 1 d .
H28A H -0.4043 0.2052 -0.0962 0.050 Uiso 1 1 calc R
H28B H -0.3510 0.1945 -0.2324 0.050 Uiso 1 1 calc R
H28C H -0.2690 0.2554 -0.1229 0.050 Uiso 1 1 calc R
O1 O 0.2522(5) -0.0677(3) 0.3120(4) 0.0185(10) Uani 1 1 d .
O2 O 0.0384(5) -0.0811(3) 0.3621(4) 0.0197(10) Uani 1 1 d .
O3 O 0.2510(5) -0.4338(3) 0.7101(4) 0.0234(11) Uani 1 1 d .
O4 O 0.4495(5) -0.4373(2) 0.6304(4) 0.0156(10) Uani 1 1 d .
O5 O 0.7739(6) -0.1220(3) 0.3983(4) 0.0231(11) Uani 1 1 d .
H5 H 0.8382 -0.0898 0.3863 0.035 Uiso 1 1 calc R
O6 O -0.2849(5) -0.3974(3) 0.5703(4) 0.0199(10) Uani 1 1 d .
H6A H -0.3719 -0.3888 0.5718 0.030 Uiso 1 1 calc R
O7 O 0.3132(4) 0.0461(2) 0.1364(4) 0.0160(9) Uani 1 1 d .
O8 O 0.5064(5) 0.0903(3) 0.0726(4) 0.0202(11) Uani 1 1 d .
O9 O 0.1829(4) 0.4623(3) -0.0971(4) 0.0172(9) Uani 1 1 d .
O10 O -0.0265(5) 0.4129(3) -0.0711(4) 0.0148(9) Uani 1 1 d .
O11 O 0.6970(5) 0.4014(3) 0.0043(5) 0.0317(12) Uani 1 1 d .
H11 H 0.7737 0.3955 -0.0235 0.048 Uiso 1 1 calc R
O12 O -0.1545(5) 0.1551(3) 0.0579(4) 0.0264(11) Uani 1 1 d .
H12 H -0.2102 0.1413 0.1076 0.040 Uiso 1 1 calc R
Pb1 Pb 0.55406(3) -0.037477(10) 0.19270(2) 0.01755(6) Uani 1 1 d .
Pb2 Pb 0.07030(3) 0.034854(11) 0.21177(2) 0.01401(5) Uani 1 1 d .
S1 S 0.00984(19) -0.38784(11) 0.52254(16) 0.0202(4) Uani 1 1 d .
S2 S 0.49226(19) -0.13086(9) 0.47000(15) 0.0164(3) Uani 1 1 d .
S3 S 0.42049(19) 0.41468(9) 0.09931(14) 0.0160(3) Uani 1 1 d .
S4 S 0.07007(19) 0.09121(9) -0.07573(14) 0.0169(3) Uani 1 1 d .

loop_
_atom_site_aniso_label
_atom_site_aniso_U_11
_atom_site_aniso_U_22
_atom_site_aniso_U_33
_atom_site_aniso_U_23
_atom_site_aniso_U_13
_atom_site_aniso_U_12
C1 0.014(4) 0.013(3) 0.010(2) 0.004(2) 0.001(2) -0.002(3)
C2 0.011(3) 0.014(3) 0.007(2) 0.0011(18) -0.002(2) 0.002(2)
C3 0.007(3) 0.018(3) 0.011(2) -0.001(2) -0.001(2) -0.002(2)
C4 0.011(3) 0.010(2) 0.016(3) 0.0015(19) 0.005(2) -0.002(2)
C5 0.013(3) 0.012(3) 0.013(3) 0.003(2) 0.000(2) 0.000(2)
C6 0.011(3) 0.014(3) 0.014(3) -0.0016(19) 0.006(2) 0.002(2)
C7 0.014(4) 0.018(3) 0.015(3) -0.003(2) 0.006(3) -0.003(3)
C8 0.013(4) 0.014(3) 0.018(3) 0.004(2) -0.002(3) 0.002(3)
C9 0.009(3) 0.023(3) 0.015(3) 0.003(2) 0.000(2) -0.002(2)
C10 0.019(4) 0.022(3) 0.023(3) -0.004(2) 0.007(3) -0.002(3)
C11 0.021(4) 0.036(4) 0.028(3) -0.005(3) 0.000(3) -0.004(3)
C12 0.010(3) 0.018(3) 0.023(3) 0.003(2) 0.001(2) 0.003(2)
C13 0.004(3) 0.027(3) 0.025(3) 0.007(2) 0.001(2) 0.001(2)
C14 0.023(4) 0.021(3) 0.029(3) -0.002(2) 0.004(3) -0.006(3)
C15 0.014(3) 0.015(3) 0.012(2) -0.001(2) 0.006(2) 0.002(2)
C16 0.011(3) 0.012(2) 0.011(2) 0.0036(19) 0.004(2) 0.004(2)
C17 0.013(3) 0.014(3) 0.013(2) 0.0011(19) 0.007(2) 0.000(2)
C18 0.014(3) 0.008(2) 0.013(2) 0.0027(18) 0.005(2) -0.003(2)
C19 0.014(3) 0.011(2) 0.010(2) 0.0029(18) 0.005(2) 0.001(2)
C20 0.011(3) 0.014(3) 0.014(3) 0.002(2) 0.004(2) -0.003(2)
C21 0.015(3) 0.014(2) 0.011(2) -0.0047(19) 0.007(2) -0.007(2)
C22 0.018(4) 0.011(3) 0.015(3) 0.002(2) 0.004(3) -0.005(2)
C23 0.023(4) 0.024(3) 0.016(3) 0.004(2) -0.004(3) -0.009(3)
C24 0.017(4) 0.028(3) 0.015(3) 0.008(2) -0.001(3) -0.004(3)
C25 0.020(4) 0.051(4) 0.029(4) 0.008(3) 0.000(3) -0.004(3)
C26 0.020(4) 0.020(3) 0.016(3) -0.001(2) -0.001(3) -0.005(3)
C27 0.020(4) 0.032(4) 0.021(3) 0.003(3) 0.002(3) -0.008(3)
C28 0.032(5) 0.041(4) 0.025(3) 0.000(3) -0.001(3) 0.001(3)
O1 0.016(3) 0.016(2) 0.022(2) 0.0081(17) 0.000(2) -0.0059(19)
O2 0.015(3) 0.019(2) 0.026(2) 0.0047(17) 0.006(2) 0.0037(18)
O3 0.011(3) 0.031(3) 0.031(2) 0.0144(19) 0.011(2) 0.005(2)
O4 0.015(3) 0.014(2) 0.019(2) 0.0075(15) 0.0078(19) 0.0004(17)
O5 0.024(3) 0.027(3) 0.023(2) 0.0028(18) 0.014(2) -0.004(2)
O6 0.008(2) 0.029(2) 0.023(2) -0.0002(19) 0.0034(19) -0.001(2)
O7 0.015(2) 0.011(2) 0.0214(19) 0.0059(15) 0.0017(17) -0.0025(17)
O8 0.025(3) 0.010(2) 0.029(2) 0.0041(16) 0.013(2) 0.0024(19)
O9 0.013(2) 0.0117(17) 0.0251(19) 0.0035(19) 0.0002(17) -0.0017(19)
O10 0.013(3) 0.017(2) 0.018(2) 0.0047(15) 0.0108(19) 0.0037(18)
O11 0.023(3) 0.045(3) 0.029(3) 0.019(2) 0.012(2) 0.009(2)
O12 0.034(3) 0.029(2) 0.018(2) 0.0028(18) 0.010(2) -0.003(2)
Pb1 0.02479(15) 0.00989(10) 0.01767(10) -0.00233(9) 0.00361(10) 0.00130(11)
Pb2 0.01649(13) 0.01073(10) 0.01413(9) 0.00140(8) 0.00145(8) -0.00128(10)
S1 0.0129(9) 0.0205(8) 0.0272(8) 0.0105(6) 0.0044(7) -0.0024(7)
S2 0.0112(8) 0.0155(7) 0.0225(7) 0.0053(5) 0.0033(7) -0.0003(6)
S3 0.0139(9) 0.0140(7) 0.0196(7) 0.0004(5) 0.0023(6) -0.0023(6)
S4 0.0234(10) 0.0117(7) 0.0147(6) 0.0008(5) 0.0017(6) -0.0050(6)

loop_
_atom_type_symbol
_atom_type_description
_atom_type_scat_dispersion_real
_atom_type_scat_dispersion_imag
_atom_type_scat_source
C C 0.0033 0.0016 'International Tables Vol C Tables 4.2.6.8 and 6.1.1.4'
H H 0.0000 0.0000 'International Tables Vol C Tables 4.2.6.8 and 6.1.1.4'
O O 0.0106 0.0060 'International Tables Vol C Tables 4.2.6.8 and 6.1.1.4'
S S 0.1246 0.1234 'International Tables Vol C Tables 4.2.6.8 and 6.1.1.4'
Pb Pb -3.3944 10.1111 'International Tables Vol C Tables 4.2.6.8 and 6.1.1.4'

loop_
_geom_angle_atom_site_label_1
_geom_angle_atom_site_label_2
_geom_angle_atom_site_label_3
_geom_angle
_geom_angle_site_symmetry_1
_geom_angle_site_symmetry_3
O1 C1 O2 121.8(5) . .
O1 C1 C2 119.3(6) . .
O2 C1 C2 118.9(6) . .
C3 C2 C7 120.1(5) . .
C3 C2 C1 118.3(6) . .
C7 C2 C1 121.6(6) . .
C4 C3 C2 121.5(6) . .
C4 C3 H3 119.3 . .
C2 C3 H3 119.3 . .
C3 C4 C5 118.7(6) . .
C3 C4 S1 123.5(5) . .
C5 C4 S1 117.8(4) . .
C6 C5 C4 120.0(5) . .
C6 C5 C8 117.9(6) . .
C4 C5 C8 122.1(6) . .
C5 C6 C7 122.1(6) . .
C5 C6 H6 118.9 . .
C7 C6 H6 118.9 . .
C6 C7 C2 117.5(6) . .
C6 C7 S2 121.9(5) . .
C2 C7 S2 120.6(5) . .
O4 C8 O3 122.5(5) . .
O4 C8 C5 118.9(6) . .
O3 C8 C5 118.6(6) . .
C10 C9 S1 105.7(4) . .
C10 C9 H9A 110.6 . .
S1 C9 H9A 110.6 . .
C10 C9 H9B 110.6 . .
S1 C9 H9B 110.6 . .
H9A C9 H9B 108.7 . .
O6 C10 C11 112.2(5) . .
O6 C10 C9 105.8(5) . .
C11 C10 C9 110.7(5) . .
O6 C10 H10 109.4 . .
C11 C10 H10 109.4 . .
C9 C10 H10 109.4 . .
C10 C11 H11A 109.5 . .
C10 C11 H11B 109.5 . .
H11A C11 H11B 109.5 . .
C10 C11 H11C 109.5 . .
H11A C11 H11C 109.5 . .
H11B C11 H11C 109.5 . .
C13 C12 S2 109.0(4) . .
C13 C12 H12A 109.9 . .
S2 C12 H12A 109.9 . .
C13 C12 H12B 109.9 . .
S2 C12 H12B 109.9 . .
H12A C12 H12B 108.3 . .
O5 C13 C12 106.9(5) . .
O5 C13 C14 112.3(5) . .
C12 C13 C14 113.1(5) . .
O5 C13 H13 108.1 . .
C12 C13 H13 108.1 . .
C14 C13 H13 108.1 . .
C13 C14 H14A 109.5 . .
C13 C14 H14B 109.5 . .
H14A C14 H14B 109.5 . .
C13 C14 H14C 109.5 . .
H14A C14 H14C 109.5 . .
H14B C14 H14C 109.5 . .
O7 C15 O8 122.5(6) . .
O7 C15 C16 118.8(6) . .
O8 C15 C16 118.6(6) . .
C21 C16 C17 120.3(5) . .
C21 C16 C15 122.2(5) . .
C17 C16 C15 117.5(5) . .
C18 C17 C16 121.7(6) . .
C18 C17 H17 119.1 . .
C16 C17 H17 119.1 . .
C17 C18 C19 118.1(5) . .
C17 C18 S3 122.8(5) . .
C19 C18 S3 119.1(4) . .
C20 C19 C18 119.6(5) . .
C20 C19 C22 117.2(6) . .
C18 C19 C22 123.1(5) . .
C21 C20 C19 121.9(6) . .
C21 C20 H20 119.1 . .
C19 C20 H20 119.1 . .
C20 C21 C16 118.3(5) . .
C20 C21 S4 122.9(5) . .
C16 C21 S4 118.7(4) . .
O10 C22 O9 122.5(6) . .
O10 C22 C19 119.2(5) . .
O9 C22 C19 118.2(6) . .
C24 C23 S3 117.5(4) . .
C24 C23 H23A 107.9 . .
S3 C23 H23A 107.9 . .
C24 C23 H23B 107.9 . .
S3 C23 H23B 107.9 . .
H23A C23 H23B 107.2 . .
O11 C24 C23 108.2(5) . .
O11 C24 C25 111.6(5) . .
C23 C24 C25 110.1(5) . .
O11 C24 H24 109.0 . .
C23 C24 H24 109.0 . .
C25 C24 H24 109.0 . .
C24 C25 H25A 109.5 . .
C24 C25 H25B 109.5 . .
H25A C25 H25B 109.5 . .
C24 C25 H25C 109.5 . .
H25A C25 H25C 109.5 . .
H25B C25 H25C 109.5 . .
C27 C26 S4 118.2(4) . .
C27 C26 H26A 107.8 . .
S4 C26 H26A 107.8 . .
C27 C26 H26B 107.8 . .
S4 C26 H26B 107.8 . .
H26A C26 H26B 107.1 . .
O12 C27 C28 110.8(6) . .
O12 C27 C26 110.1(5) . .
C28 C27 C26 109.5(5) . .
O12 C27 H27 108.8 . .
C28 C27 H27 108.8 . .
C26 C27 H27 108.8 . .
C27 C28 H28A 109.5 . .
C27 C28 H28B 109.5 . .
H28A C28 H28B 109.5 . .
C27 C28 H28C 109.5 . .
H28A C28 H28C 109.5 . .
H28B C28 H28C 109.5 . .
C1 O1 Pb2 94.1(4) . .
C1 O2 Pb2 91.8(3) . .
C8 O3 Pb1 90.5(4) . 2_646
C8 O4 Pb1 95.3(4) . 2_646
C13 O5 H5 109.5 . .
C10 O6 H6A 109.5 . .
C15 O7 Pb2 136.5(4) . .
C15 O7 Pb1 89.0(4) . .
Pb2 O7 Pb1 132.89(16) . .
C15 O8 Pb1 97.3(4) . .
C22 O9 Pb2 87.0(4) . 2
C22 O10 Pb2 99.1(4) . 2
C24 O11 H11 109.5 . .
C27 O12 H12 109.5 . .
O8 Pb1 O4 76.40(14) . 2_656
O8 Pb1 O3 70.36(16) . 2_656
O4 Pb1 O3 51.56(15) 2_656 2_656
O8 Pb1 O7 50.92(15) . .
O4 Pb1 O7 70.70(13) 2_656 .
O3 Pb1 O7 104.76(14) 2_656 .
O10 Pb2 O1 72.93(15) 2_545 .
O10 Pb2 O2 73.29(14) 2_545 .
O1 Pb2 O2 51.94(15) . .
O10 Pb2 O7 86.33(14) 2_545 .
O1 Pb2 O7 65.90(15) . .
O2 Pb2 O7 117.70(14) . .
O10 Pb2 O9 49.97(15) 2_545 2_545
O1 Pb2 O9 110.62(14) . 2_545
O2 Pb2 O9 74.22(13) . 2_545
O7 Pb2 O9 131.24(13) . 2_545
O10 Pb2 S4 73.59(10) 2_545 .
O1 Pb2 S4 117.97(11) . .
O2 Pb2 S4 146.84(10) . .
O7 Pb2 S4 61.28(9) . .
O9 Pb2 S4 83.49(9) 2_545 .
C4 S1 C9 104.8(3) . .
C7 S2 C12 101.6(3) . .
C18 S3 C23 105.4(3) . .
C26 S4 C21 103.9(3) . .
C26 S4 Pb2 112.1(2) . .
C21 S4 Pb2 92.83(17) . .

loop_
_geom_bond_atom_site_label_1
_geom_bond_atom_site_label_2
_geom_bond_distance
_geom_bond_site_symmetry_2
C1 O1 1.249(7) .
C1 O2 1.273(8) .
C1 C2 1.499(8) .
C2 C3 1.397(9) .
C2 C7 1.406(9) .
C3 C4 1.381(8) .
C3 H3 0.9500 .
C4 C5 1.404(9) .
C4 S1 1.778(6) .
C5 C6 1.374(9) .
C5 C8 1.506(8) .
C6 C7 1.405(8) .
C6 H6 0.9500 .
C7 S2 1.762(7) .
C8 O4 1.252(8) .
C8 O3 1.260(8) .
C9 C10 1.522(8) .
C9 S1 1.804(6) .
C9 H9A 0.9900 .
C9 H9B 0.9900 .
C10 O6 1.438(7) .
C10 C11 1.514(8) .
C10 H10 1.0000 .
C11 H11A 0.9800 .
C11 H11B 0.9800 .
C11 H11C 0.9800 .
C12 C13 1.514(8) .
C12 S2 1.814(6) .
C12 H12A 0.9900 .
C12 H12B 0.9900 .
C13 O5 1.443(7) .
C13 C14 1.516(8) .
C13 H13 1.0000 .
C14 H14A 0.9800 .
C14 H14B 0.9800 .
C14 H14C 0.9800 .
C15 O7 1.250(7) .
C15 O8 1.255(8) .
C15 C16 1.510(8) .
C16 C21 1.388(8) .
C16 C17 1.394(8) .
C17 C18 1.391(8) .
C17 H17 0.9500 .
C18 C19 1.402(9) .
C18 S3 1.779(6) .
C19 C20 1.399(8) .
C19 C22 1.501(8) .
C20 C21 1.387(8) .
C20 H20 0.9500 .
C21 S4 1.787(6) .
C22 O10 1.258(8) .
C22 O9 1.268(7) .
C23 C24 1.505(9) .
C23 S3 1.796(6) .
C23 H23A 0.9900 .
C23 H23B 0.9900 .
C24 O11 1.428(7) .
C24 C25 1.513(9) .
C24 H24 1.0000 .
C25 H25A 0.9800 .
C25 H25B 0.9800 .
C25 H25C 0.9800 .
C26 C27 1.539(9) .
C26 S4 1.782(7) .
C26 H26A 0.9900 .
C26 H26B 0.9900 .
C27 O12 1.445(7) .
C27 C28 1.513(9) .
C27 H27 1.0000 .
C28 H28A 0.9800 .
C28 H28B 0.9800 .
C28 H28C 0.9800 .
O1 Pb2 2.497(4) .
O2 Pb2 2.534(4) .
O3 Pb1 2.579(4) 2_646
O4 Pb1 2.481(4) 2_646
O5 H5 0.8400 .
O6 H6A 0.8400 .
O7 Pb2 2.583(4) .
O7 Pb1 2.637(4) .
O8 Pb1 2.457(4) .
O9 Pb2 2.735(4) 2
O10 Pb2 2.482(4) 2
O11 H11 0.8400 .
O12 H12 0.8400 .
Pb1 O4 2.481(4) 2_656
Pb1 O3 2.579(4) 2_656
Pb2 O10 2.482(4) 2_545
Pb2 O9 2.735(4) 2_545
Pb2 S4 3.1198(15) .

loop_
_geom_hbond_atom_site_label_D
_geom_hbond_atom_site_label_H
_geom_hbond_atom_site_label_A
_geom_hbond_distance_DH
_geom_hbond_distance_HA
_geom_hbond_distance_DA
_geom_hbond_angle_DHA
_geom_hbond_site_symmetry_A
O5 H5 O2 0.84 1.97 2.696(7) 144.4 1_655
O6 H6A O4 0.84 2.07 2.793(7) 143.3 1_455
O11 H11 O10 0.84 2.07 2.889(7) 164.0 1_655
O12 H12 O3 0.84 2.36 3.110(6) 149.3 2_556

loop_
_geom_torsion_atom_site_label_1
_geom_torsion_atom_site_label_2
_geom_torsion_atom_site_label_3
_geom_torsion_atom_site_label_4
_geom_torsion
_geom_torsion_site_symmetry_1
_geom_torsion_site_symmetry_4
O1 C1 C2 C3 -154.9(5) . .
O2 C1 C2 C3 23.8(8) . .
O1 C1 C2 C7 25.6(8) . .
O2 C1 C2 C7 -155.6(6) . .
C7 C2 C3 C4 1.8(8) . .
C1 C2 C3 C4 -177.7(5) . .
C2 C3 C4 C5 -0.6(8) . .
C2 C3 C4 S1 -179.3(4) . .
C3 C4 C5 C6 -1.2(8) . .
S1 C4 C5 C6 177.6(4) . .
C3 C4 C5 C8 177.0(5) . .
S1 C4 C5 C8 -4.2(8) . .
C4 C5 C6 C7 1.8(8) . .
C8 C5 C6 C7 -176.5(5) . .
C5 C6 C7 C2 -0.6(8) . .
C5 C6 C7 S2 177.4(5) . .
C3 C2 C7 C6 -1.2(8) . .
C1 C2 C7 C6 178.2(5) . .
C3 C2 C7 S2 -179.2(4) . .
C1 C2 C7 S2 0.2(8) . .
C6 C5 C8 O4 -34.2(8) . .
C4 C5 C8 O4 147.6(6) . .
C6 C5 C8 O3 142.3(6) . .
C4 C5 C8 O3 -35.9(8) . .
S1 C9 C10 O6 64.6(5) . .
S1 C9 C10 C11 -173.7(4) . .
S2 C12 C13 O5 -55.1(5) . .
S2 C12 C13 C14 69.1(6) . .
O7 C15 C16 C21 -45.5(7) . .
O8 C15 C16 C21 138.1(6) . .
O7 C15 C16 C17 133.6(6) . .
O8 C15 C16 C17 -42.8(7) . .
C21 C16 C17 C18 -0.5(8) . .
C15 C16 C17 C18 -179.7(5) . .
C16 C17 C18 C19 1.1(8) . .
C16 C17 C18 S3 179.0(4) . .
C17 C18 C19 C20 0.4(8) . .
S3 C18 C19 C20 -177.6(4) . .
C17 C18 C19 C22 -175.9(5) . .
S3 C18 C19 C22 6.1(8) . .
C18 C19 C20 C21 -2.5(8) . .
C22 C19 C20 C21 174.1(5) . .
C19 C20 C21 C16 3.0(8) . .
C19 C20 C21 S4 -174.2(4) . .
C17 C16 C21 C20 -1.5(8) . .
C15 C16 C21 C20 177.6(5) . .
C17 C16 C21 S4 175.8(4) . .
C15 C16 C21 S4 -5.1(7) . .
C20 C19 C22 O10 33.0(8) . .
C18 C19 C22 O10 -150.6(6) . .
C20 C19 C22 O9 -143.9(5) . .
C18 C19 C22 O9 32.5(8) . .
S3 C23 C24 O11 42.7(7) . .
S3 C23 C24 C25 164.8(5) . .
S4 C26 C27 O12 26.2(7) . .
S4 C26 C27 C28 148.2(5) . .
O2 C1 O1 Pb2 -5.8(6) . .
C2 C1 O1 Pb2 172.9(4) . .
O1 C1 O2 Pb2 5.7(6) . .
C2 C1 O2 Pb2 -173.0(4) . .
O4 C8 O3 Pb1 4.9(6) . 2_646
C5 C8 O3 Pb1 -171.5(5) . 2_646
O3 C8 O4 Pb1 -5.1(7) . 2_646
C5 C8 O4 Pb1 171.3(5) . 2_646
O8 C15 O7 Pb2 171.7(4) . .
C16 C15 O7 Pb2 -4.5(8) . .
O8 C15 O7 Pb1 5.8(6) . .
C16 C15 O7 Pb1 -170.5(4) . .
O7 C15 O8 Pb1 -6.2(6) . .
C16 C15 O8 Pb1 170.0(4) . .
O10 C22 O9 Pb2 -11.5(6) . 2
C19 C22 O9 Pb2 165.3(5) . 2
O9 C22 O10 Pb2 12.9(6) . 2
C19 C22 O10 Pb2 -163.9(4) . 2
C15 O8 Pb1 O4 -72.8(4) . 2_656
C15 O8 Pb1 O3 -126.5(4) . 2_656
C15 O8 Pb1 O7 3.2(3) . .
C15 O7 Pb1 O8 -3.2(3) . .
Pb2 O7 Pb1 O8 -170.0(3) . .
C15 O7 Pb1 O4 84.7(3) . 2_656
Pb2 O7 Pb1 O4 -82.1(2) . 2_656
C15 O7 Pb1 O3 45.4(3) . 2_656
Pb2 O7 Pb1 O3 -121.5(2) . 2_656
C1 O1 Pb2 O10 -78.7(4) . 2_545
C1 O1 Pb2 O2 3.2(3) . .
C1 O1 Pb2 O7 -172.4(4) . .
C1 O1 Pb2 O9 -45.3(4) . 2_545
C1 O1 Pb2 S4 -138.9(3) . .
C1 O2 Pb2 O10 78.0(3) . 2_545
C1 O2 Pb2 O1 -3.1(3) . .
C1 O2 Pb2 O7 1.5(4) . .
C1 O2 Pb2 O9 130.2(4) . 2_545
C1 O2 Pb2 S4 80.6(4) . .
C15 O7 Pb2 O10 127.0(5) . 2_545
Pb1 O7 Pb2 O10 -72.3(2) . 2_545
C15 O7 Pb2 O1 -160.1(5) . .
Pb1 O7 Pb2 O1 0.59(19) . .
C15 O7 Pb2 O2 -164.0(5) . .
Pb1 O7 Pb2 O2 -3.4(3) . .
C15 O7 Pb2 O9 103.0(5) . 2_545
Pb1 O7 Pb2 O9 -96.3(2) . 2_545
C15 O7 Pb2 S4 53.7(5) . .
Pb1 O7 Pb2 S4 -145.6(2) . .
C3 C4 S1 C9 11.9(6) . .
C5 C4 S1 C9 -166.9(5) . .
C10 C9 S1 C4 -172.8(4) . .
C6 C7 S2 C12 0.5(6) . .
C2 C7 S2 C12 178.4(5) . .
C13 C12 S2 C7 172.9(4) . .
C17 C18 S3 C23 -2.0(6) . .
C19 C18 S3 C23 175.9(5) . .
C24 C23 S3 C18 76.5(5) . .
C27 C26 S4 C21 -87.3(5) . .
C27 C26 S4 Pb2 11.6(5) . .
C20 C21 S4 C26 -1.9(6) . .
C16 C21 S4 C26 -179.1(5) . .
C20 C21 S4 Pb2 -115.5(5) . .
C16 C21 S4 Pb2 67.3(4) . .
O10 Pb2 S4 C26 92.8(2) 2_545 .
O1 Pb2 S4 C26 152.6(2) . .
O2 Pb2 S4 C26 90.2(3) . .
O7 Pb2 S4 C26 -172.3(2) . .
O9 Pb2 S4 C26 42.7(2) 2_545 .
O10 Pb2 S4 C21 -161.0(2) 2_545 .
O1 Pb2 S4 C21 -101.2(2) . .
O2 Pb2 S4 C21 -163.6(3) . .
O7 Pb2 S4 C21 -66.1(2) . .
O9 Pb2 S4 C21 148.9(2) 2_545 .
